data_1537674
loop_
_publ_author_name
'Aronsson, B.'

_publ_section_title
;
 The crystal structure of Mo5 Si3 and W5 Si3
;
_journal_name_full 'Acta Chemica Scandinavica (1-27,1973-42,1988)'
_journal_page_first 1107
_journal_page_last 1110
_journal_volume 9
_journal_year 1955
_chemical_formula_sum 'Mo5 Si3'
_space_group_IT_number 140
_symmetry_space_group_name_Hall '-I 4 2c'
_symmetry_space_group_name_H-M 'I 4/m c m'
_cell_angle_alpha 90
_cell_angle_beta 90
_cell_angle_gamma 90
_cell_formula_units_Z 4
_cell_length_a 9.62
_cell_length_b 9.62
_cell_length_c 4.9
_cell_volume 453.468
_citation_journal_id_ASTM ACSAA4
_cod_data_source_file Aronsson_ACSAA4_1955_727.cif
_cod_data_source_block Mo5Si3
_cod_original_cell_volume 453.4676
_cod_database_code 1537674

loop_
_symmetry_equiv_pos_as_xyz
x,y,z
-y,x,z
-x,-y,z
y,-x,z
x,-y,-z+1/2
y,x,-z+1/2
-x,y,-z+1/2
-y,-x,-z+1/2
-x,-y,-z
y,-x,-z
x,y,-z
-y,x,-z
-x,y,z-1/2
-y,-x,z-1/2
x,-y,z-1/2
y,x,z-1/2
x+1/2,y+1/2,z+1/2
-y+1/2,x+1/2,z+1/2
-x+1/2,-y+1/2,z+1/2
y+1/2,-x+1/2,z+1/2
x+1/2,-y+1/2,-z+1
y+1/2,x+1/2,-z+1
-x+1/2,y+1/2,-z+1
-y+1/2,-x+1/2,-z+1
-x+1/2,-y+1/2,-z+1/2
y+1/2,-x+1/2,-z+1/2
x+1/2,y+1/2,-z+1/2
-y+1/2,x+1/2,-z+1/2
-x+1/2,y+1/2,z
-y+1/2,-x+1/2,z
x+1/2,-y+1/2,z
y+1/2,x+1/2,z

loop_
_atom_site_label
_atom_site_type_symbol
_atom_site_fract_x
_atom_site_fract_y
_atom_site_fract_z
_atom_site_occupancy
_atom_site_U_iso_or_equiv
Si1 Si 0 0 0.25 1 0.0
Mo1 Mo 0 0.5 0.25 1 0.0
Si2 Si 0.17 0.67 0 1 0.0
Mo2 Mo 0.074 0.223 0 1 0.0
